data_2018970
loop_
_publ_author_name
'Krause, Jeanette A.'
'Zhao, Daoli'
'Chatterjee, Sayandev'
'Yeung, Bonnie M.'
'Connick, William B.'
'Collins, Sibrina N.'

_publ_section_title
;
 X-ray and synchrotron diffraction studies of
 2-(pyridin-2-yl)-1,10-phenanthroline in the role of ligand for two copper
 polymorphs or hydrogen bonded with 2,2,6,6-tetramethyl-4-oxopiperidinium
 hexafluorophosphate
;
_journal_coeditor_code LG3106
_journal_issue 5
_journal_name_full 'Acta Crystallographica Section C'
_journal_page_first 498
_journal_page_last 502
_journal_paper_doi 10.1107/S0108270113009773
_journal_volume 69
_journal_year 2013
_chemical_formula_iupac 'C9 H18 N O + , P F6 - , C17 H11 N3'
_chemical_formula_moiety 'C9 H18 N O +, P F6 -, C17 H11 N3'
_chemical_formula_sum 'C26 H29 F6 N4 O P'
_chemical_formula_weight 558.50
_chemical_name_systematic
'2,2,6,6-Tetramethyl-4-oxopiperidinium hexafluorophosphate--2-(pyridin-2-yl)-1,10-phenanthroline'
_space_group_IT_number 14
_symmetry_cell_setting monoclinic
_symmetry_space_group_name_Hall '-P 2ybc'
_symmetry_space_group_name_H-M 'P 1 21/c 1'
_atom_sites_solution_hydrogens mixed
_atom_sites_solution_primary direct
_atom_sites_solution_secondary difmap
_audit_creation_method SHELXL97
_cell_angle_alpha 90.00
_cell_angle_beta 96.337(3)
_cell_angle_gamma 90.00
_cell_formula_units_Z 4
_cell_length_a 8.1051(10)
_cell_length_b 21.714(3)
_cell_length_c 14.4087(19)
_cell_measurement_reflns_used 9159
_cell_measurement_temperature 183(2)
_cell_measurement_theta_max 29.04
_cell_measurement_theta_min 2.57
_cell_volume 2520.4(6)
_computing_cell_refinement 'SAINT (Bruker, 2003)'
_computing_data_collection 'APEX2 (Bruker, 2009)'
_computing_data_reduction
;
SAINT (Bruker, 2003) and SADABS (Sheldrick, 2008<i>a</i>)
;
_computing_molecular_graphics
;
SHELXTL (Sheldrick, 2008<i>b</i>) and DIAMOND (Brandenburg,
2012)
;
_computing_publication_material 'SHELXTL (Sheldrick, 2008<i>b</i>)'
_computing_structure_refinement 'SHELXTL (Sheldrick, 2008<i>b</i>)'
_computing_structure_solution 'SHELXTL (Sheldrick, 2008<i>b</i>)'
_diffrn_ambient_temperature 183(2)
_diffrn_measured_fraction_theta_full 0.973
_diffrn_measured_fraction_theta_max 0.973
_diffrn_measurement_device_type 'Bruker Platinum 200'
_diffrn_measurement_method \w
_diffrn_radiation_monochromator 'Si-<111> channel-cut crystal'
_diffrn_radiation_source synchrotron
_diffrn_radiation_type synchrotron
_diffrn_radiation_wavelength 0.77490
_diffrn_reflns_av_R_equivalents 0.0398
_diffrn_reflns_av_sigmaI/netI 0.0235
_diffrn_reflns_limit_h_max 10
_diffrn_reflns_limit_h_min -7
_diffrn_reflns_limit_k_max 27
_diffrn_reflns_limit_k_min -21
_diffrn_reflns_limit_l_max 18
_diffrn_reflns_limit_l_min -17
_diffrn_reflns_number 26509
_diffrn_reflns_theta_full 29.11
_diffrn_reflns_theta_max 29.11
_diffrn_reflns_theta_min 1.86
_diffrn_standards_decay_% 0
_exptl_absorpt_coefficient_mu 0.229
_exptl_absorpt_correction_T_max 0.9886
_exptl_absorpt_correction_T_min 0.9841
_exptl_absorpt_correction_type multi-scan
_exptl_absorpt_process_details '(SADABS; Sheldrick, 2008<i>a</i>)'
_exptl_crystal_colour 'light yellow'
_exptl_crystal_density_diffrn 1.472
_exptl_crystal_density_method 'not measured'
_exptl_crystal_description block
_exptl_crystal_F_000 1160
_exptl_crystal_size_max 0.07
_exptl_crystal_size_mid 0.07
_exptl_crystal_size_min 0.05
_refine_diff_density_max 0.711
_refine_diff_density_min -0.243
_refine_ls_extinction_method none
_refine_ls_goodness_of_fit_ref 1.058
_refine_ls_hydrogen_treatment mixed
_refine_ls_matrix_type full
_refine_ls_number_parameters 353
_refine_ls_number_reflns 5080
_refine_ls_number_restraints 0
_refine_ls_restrained_S_all 1.058
_refine_ls_R_factor_all 0.0568
_refine_ls_R_factor_gt 0.0486
_refine_ls_shift/su_max 0.001
_refine_ls_shift/su_mean 0.000
_refine_ls_structure_factor_coef Fsqd
_refine_ls_weighting_details 'calc w = 1/[\s^2^(Fo^2^)+(0.0836P)^2^+0.9747P] where P=(Fo^2^+2Fc^2^)/3'
_refine_ls_weighting_scheme calc
_refine_ls_wR_factor_gt 0.1446
_refine_ls_wR_factor_ref 0.1511
_reflns_number_gt 4268
_reflns_number_total 5080
_reflns_threshold_expression I>2\s(I)
_cod_data_source_file lg3106.cif
_cod_data_source_block III
_cod_original_cell_volume 2520.3(6)
_cod_original_sg_symbol_H-M 'P 21/c'
_cod_database_code 2018970
_cod_database_fobs_code 2018970

loop_
_symmetry_equiv_pos_as_xyz
'x, y, z'
'-x, y+1/2, -z+1/2'
'-x, -y, -z'
'x, -y-1/2, z-1/2'

loop_
_atom_site_type_symbol
_atom_site_label
_atom_site_fract_x
_atom_site_fract_y
_atom_site_fract_z
_atom_site_U_iso_or_equiv
_atom_site_adp_type
_atom_site_calc_flag
_atom_site_refinement_flags
_atom_site_occupancy
_atom_site_symmetry_multiplicity
N N1 0.3383(2) 0.37795(8) 0.42059(11) 0.0444(4) Uani d . 1 1
N N2 0.1358(2) 0.47411(8) 0.34893(11) 0.0409(4) Uani d . 1 1
N N3 -0.0176(2) 0.46422(9) 0.16884(12) 0.0493(4) Uani d . 1 1
C C1 0.4361(3) 0.33277(11) 0.45669(15) 0.0500(5) Uani d . 1 1
H H1 0.4500 0.2977 0.4188 0.060 Uiso calc R 1 1
C C2 0.5198(3) 0.33370(12) 0.54726(16) 0.0559(6) Uani d . 1 1
H H2 0.5891 0.3004 0.5696 0.067 Uiso calc R 1 1
C C3 0.4995(3) 0.38352(13) 0.60249(15) 0.0566(6) Uani d . 1 1
H H3 0.5532 0.3848 0.6645 0.068 Uiso calc R 1 1
C C4 0.3990(3) 0.43295(12) 0.56757(13) 0.0494(5) Uani d . 1 1
C C5 0.3190(2) 0.42860(10) 0.47475(13) 0.0423(4) Uani d . 1 1
C C6 0.3817(3) 0.48824(14) 0.62057(16) 0.0620(7) Uani d . 1 1
H H6 0.4368 0.4912 0.6821 0.074 Uiso calc R 1 1
C C7 0.2889(3) 0.53604(14) 0.58487(17) 0.0614(6) Uani d . 1 1
H H7 0.2798 0.5721 0.6213 0.074 Uiso calc R 1 1
C C8 0.2040(3) 0.53283(11) 0.49241(14) 0.0476(5) Uani d . 1 1
C C9 0.2163(2) 0.47943(10) 0.43647(13) 0.0409(4) Uani d . 1 1
C C10 0.1081(3) 0.58201(11) 0.45294(16) 0.0532(5) Uani d . 1 1
H H10 0.0990 0.6188 0.4876 0.064 Uiso calc R 1 1
C C11 0.0276(3) 0.57699(11) 0.36433(16) 0.0512(5) Uani d . 1 1
H H11 -0.0370 0.6102 0.3370 0.061 Uiso calc R 1 1
C C12 0.0423(2) 0.52139(10) 0.31426(14) 0.0433(4) Uani d . 1 1
C C13 -0.0532(2) 0.51358(10) 0.22029(14) 0.0436(4) Uani d . 1 1
C C14 -0.1787(3) 0.55492(11) 0.18793(16) 0.0532(5) Uani d . 1 1
H H14 -0.2014 0.5898 0.2243 0.064 Uiso calc R 1 1
C C15 -0.2705(3) 0.54452(12) 0.10163(17) 0.0575(6) Uani d . 1 1
H H15 -0.3575 0.5718 0.0792 0.069 Uiso calc R 1 1
C C16 -0.2341(3) 0.49471(11) 0.04952(16) 0.0536(5) Uani d . 1 1
H H16 -0.2949 0.4866 -0.0094 0.064 Uiso calc R 1 1
C C17 -0.1055(3) 0.45629(11) 0.08540(16) 0.0539(5) Uani d . 1 1
H H17 -0.0783 0.4223 0.0485 0.065 Uiso calc R 1 1
O O1 0.1157(2) 0.22508(9) 0.03831(12) 0.0656(5) Uani d . 1 1
N N4 0.1813(2) 0.35480(8) 0.23412(11) 0.0390(4) Uani d . 1 1
H H4A 0.237(3) 0.3666(11) 0.2906(17) 0.047 Uiso d . 1 1
H H4B 0.121(3) 0.3916(11) 0.2203(16) 0.047 Uiso d . 1 1
C C18 0.0539(2) 0.30358(10) 0.24277(14) 0.0439(5) Uani d . 1 1
C C19 -0.0253(3) 0.28597(11) 0.14381(14) 0.0478(5) Uani d . 1 1
H H19A -0.0950 0.2488 0.1477 0.057 Uiso calc R 1 1
H H19B -0.0980 0.3199 0.1181 0.057 Uiso calc R 1 1
C C20 0.1053(3) 0.27344(11) 0.07894(14) 0.0481(5) Uani d . 1 1
C C21 0.2225(3) 0.32677(11) 0.07037(14) 0.0484(5) Uani d . 1 1
H H21A 0.1593 0.3619 0.0406 0.058 Uiso calc R 1 1
H H21B 0.3069 0.3145 0.0292 0.058 Uiso calc R 1 1
C C22 0.3115(2) 0.34782(10) 0.16569(13) 0.0410(4) Uani d . 1 1
C C23 -0.0756(3) 0.33124(12) 0.30027(17) 0.0564(6) Uani d . 1 1
H H23A -0.1231 0.3683 0.2691 0.085 Uiso calc R 1 1
H H23B -0.0226 0.3420 0.3626 0.085 Uiso calc R 1 1
H H23C -0.1638 0.3011 0.3059 0.085 Uiso calc R 1 1
C C24 0.1317(3) 0.24728(11) 0.29362(16) 0.0528(5) Uani d . 1 1
H H24A 0.2090 0.2276 0.2550 0.079 Uiso calc R 1 1
H H24B 0.0443 0.2180 0.3052 0.079 Uiso calc R 1 1
H H24C 0.1919 0.2601 0.3532 0.079 Uiso calc R 1 1
C C25 0.3892(3) 0.41145(11) 0.15960(16) 0.0531(5) Uani d . 1 1
H H25A 0.4477 0.4225 0.2205 0.080 Uiso calc R 1 1
H H25B 0.3019 0.4418 0.1418 0.080 Uiso calc R 1 1
H H25C 0.4679 0.4109 0.1126 0.080 Uiso calc R 1 1
C C26 0.4476(3) 0.30214(11) 0.20081(15) 0.0503(5) Uani d . 1 1
H H26A 0.4891 0.3120 0.2656 0.076 Uiso calc R 1 1
H H26B 0.5388 0.3048 0.1616 0.076 Uiso calc R 1 1
H H26C 0.4021 0.2603 0.1978 0.076 Uiso calc R 1 1
P P1 0.31791(7) 0.66187(3) 0.11742(4) 0.04971(19) Uani d . 1 1
F F1 0.12762(17) 0.64878(8) 0.08349(10) 0.0689(4) Uani d . 1 1
F F2 0.26942(19) 0.68352(8) 0.21740(9) 0.0711(4) Uani d . 1 1
F F3 0.36729(18) 0.64070(8) 0.01716(10) 0.0684(4) Uani d . 1 1
F F4 0.2933(2) 0.73101(8) 0.08027(12) 0.0791(5) Uani d . 1 1
F F5 0.3422(2) 0.59309(8) 0.15436(12) 0.0779(5) Uani d . 1 1
F F6 0.50828(18) 0.67593(9) 0.15032(14) 0.0894(6) Uani d . 1 1

loop_
_atom_site_aniso_label
_atom_site_aniso_U_11
_atom_site_aniso_U_22
_atom_site_aniso_U_33
_atom_site_aniso_U_12
_atom_site_aniso_U_13
_atom_site_aniso_U_23
N1 0.0421(9) 0.0538(10) 0.0367(8) -0.0054(8) 0.0016(6) 0.0039(7)
N2 0.0353(8) 0.0516(10) 0.0368(8) -0.0058(7) 0.0090(6) -0.0013(7)
N3 0.0424(9) 0.0584(11) 0.0461(9) 0.0065(8) 0.0001(7) -0.0012(8)
C1 0.0473(12) 0.0562(13) 0.0451(11) -0.0059(10) -0.0007(9) 0.0066(9)
C2 0.0442(11) 0.0710(15) 0.0504(12) -0.0060(11) -0.0045(9) 0.0176(11)
C3 0.0455(11) 0.0870(17) 0.0357(10) -0.0154(12) -0.0023(8) 0.0063(10)
C4 0.0362(10) 0.0766(15) 0.0355(10) -0.0139(10) 0.0045(7) -0.0009(9)
C5 0.0339(9) 0.0609(12) 0.0328(9) -0.0124(9) 0.0072(7) -0.0004(8)
C6 0.0499(13) 0.096(2) 0.0402(11) -0.0183(13) 0.0071(9) -0.0095(12)
C7 0.0503(13) 0.0810(18) 0.0552(13) -0.0150(13) 0.0156(10) -0.0189(12)
C8 0.0373(10) 0.0632(13) 0.0443(10) -0.0117(10) 0.0137(8) -0.0088(9)
C9 0.0322(9) 0.0550(12) 0.0370(9) -0.0099(8) 0.0100(7) -0.0033(8)
C10 0.0454(12) 0.0581(13) 0.0584(13) -0.0076(10) 0.0162(10) -0.0134(10)
C11 0.0431(11) 0.0535(13) 0.0586(13) -0.0008(10) 0.0120(9) -0.0032(10)
C12 0.0342(10) 0.0522(12) 0.0448(10) -0.0039(9) 0.0109(8) 0.0008(8)
C13 0.0375(10) 0.0498(11) 0.0445(10) -0.0020(9) 0.0096(8) 0.0038(8)
C14 0.0565(13) 0.0515(13) 0.0521(12) 0.0101(10) 0.0091(10) 0.0045(9)
C15 0.0517(13) 0.0637(15) 0.0564(13) 0.0114(11) 0.0027(10) 0.0156(11)
C16 0.0497(12) 0.0620(14) 0.0471(11) 0.0015(10) -0.0036(9) 0.0092(10)
C17 0.0535(13) 0.0600(14) 0.0462(11) 0.0061(11) -0.0035(9) -0.0014(10)
O1 0.0653(11) 0.0733(12) 0.0578(10) 0.0019(9) 0.0047(8) -0.0229(9)
N4 0.0341(8) 0.0508(10) 0.0318(8) -0.0001(7) 0.0026(6) -0.0015(7)
C18 0.0368(10) 0.0564(12) 0.0391(9) -0.0061(9) 0.0064(7) -0.0028(8)
C19 0.0380(10) 0.0591(13) 0.0453(10) -0.0022(9) 0.0001(8) -0.0042(9)
C20 0.0421(11) 0.0641(14) 0.0363(9) 0.0026(10) -0.0035(8) -0.0064(9)
C21 0.0423(11) 0.0690(14) 0.0339(9) 0.0046(10) 0.0045(8) -0.0010(9)
C22 0.0352(9) 0.0539(12) 0.0344(9) 0.0020(8) 0.0057(7) -0.0001(8)
C23 0.0459(12) 0.0687(15) 0.0572(13) -0.0076(11) 0.0179(10) -0.0090(11)
C24 0.0474(12) 0.0614(14) 0.0489(11) -0.0065(10) 0.0023(9) 0.0051(10)
C25 0.0471(12) 0.0658(15) 0.0476(11) -0.0072(10) 0.0104(9) 0.0034(10)
C26 0.0389(10) 0.0661(14) 0.0459(11) 0.0069(10) 0.0042(8) 0.0020(10)
P1 0.0365(3) 0.0671(4) 0.0442(3) 0.0052(2) -0.0014(2) -0.0119(2)
F1 0.0390(7) 0.1090(12) 0.0577(8) -0.0025(7) 0.0008(6) -0.0167(8)
F2 0.0675(9) 0.0983(12) 0.0455(7) 0.0249(8) -0.0035(6) -0.0166(7)
F3 0.0576(8) 0.0953(11) 0.0545(8) -0.0017(8) 0.0158(6) -0.0192(7)
F4 0.0816(11) 0.0715(10) 0.0859(11) 0.0076(8) 0.0165(9) 0.0022(8)
F5 0.0901(12) 0.0721(10) 0.0708(10) 0.0165(9) 0.0053(8) -0.0017(8)
F6 0.0399(8) 0.1147(14) 0.1095(14) 0.0029(8) -0.0109(8) -0.0499(11)

loop_
_atom_type_symbol
_atom_type_description
_atom_type_scat_dispersion_real
_atom_type_scat_dispersion_imag
_atom_type_scat_source
C C -0.0020 0.0020 'L. Kissel & R.H. Pratt, Acta Cryst A (1990), A46, 170-175'
H H 0.0000 0.0000 'International Tables Vol C Tables 4.2.6.8 and 6.1.1.4'
N N -0.0031 0.0040 'L. Kissel & R.H. Pratt, Acta Cryst A (1990), A46, 170-175'
O O -0.0041 0.0074 'L. Kissel & R.H. Pratt, Acta Cryst A (1990), A46, 170-175'
F F -0.0053 0.0125 'L. Kissel & R.H. Pratt, Acta Cryst A (1990), A46, 170-175'
P P 0.1015 0.1137 'L. Kissel & R.H. Pratt, Acta Cryst A (1990), A46, 170-175'

loop_
_geom_angle_atom_site_label_1
_geom_angle_atom_site_label_2
_geom_angle_atom_site_label_3
_geom_angle
C1 N1 C5 118.10(18)
C12 N2 C9 118.34(18)
C17 N3 C13 117.98(19)
N1 C1 C2 124.0(2)
N1 C1 H1 118.0
C2 C1 H1 118.0
C3 C2 C1 118.5(2)
C3 C2 H2 120.8
C1 C2 H2 120.8
C2 C3 C4 119.9(2)
C2 C3 H3 120.0
C4 C3 H3 120.0
C3 C4 C5 118.1(2)
C3 C4 C6 122.3(2)
C5 C4 C6 119.6(2)
N1 C5 C4 121.4(2)
N1 C5 C9 119.41(17)
C4 C5 C9 119.24(19)
C7 C6 C4 121.5(2)
C7 C6 H6 119.3
C4 C6 H6 119.3
C6 C7 C8 120.5(2)
C6 C7 H7 119.8
C8 C7 H7 119.8
C10 C8 C9 117.46(19)
C10 C8 C7 121.8(2)
C9 C8 C7 120.7(2)
N2 C9 C8 122.6(2)
N2 C9 C5 118.91(18)
C8 C9 C5 118.49(18)
C11 C10 C8 120.1(2)
C11 C10 H10 119.9
C8 C10 H10 119.9
C10 C11 C12 118.8(2)
C10 C11 H11 120.6
C12 C11 H11 120.6
N2 C12 C11 122.60(19)
N2 C12 C13 117.81(18)
C11 C12 C13 119.56(19)
N3 C13 C14 121.18(19)
N3 C13 C12 117.79(18)
C14 C13 C12 121.0(2)
C15 C14 C13 119.4(2)
C15 C14 H14 120.3
C13 C14 H14 120.3
C16 C15 C14 119.4(2)
C16 C15 H15 120.3
C14 C15 H15 120.3
C15 C16 C17 118.0(2)
C15 C16 H16 121.0
C17 C16 H16 121.0
N3 C17 C16 124.1(2)
N3 C17 H17 118.0
C16 C17 H17 118.0
C22 N4 C18 119.99(16)
C22 N4 H4A 106.8(14)
C18 N4 H4A 113.6(14)
C22 N4 H4B 108.9(14)
C18 N4 H4B 107.1(14)
H4A N4 H4B 98(2)
C24 C18 C23 109.07(18)
C24 C18 N4 111.96(17)
C23 C18 N4 105.53(17)
C24 C18 C19 110.63(18)
C23 C18 C19 110.92(18)
N4 C18 C19 108.63(16)
C20 C19 C18 111.53(16)
C20 C19 H19A 109.3
C18 C19 H19A 109.3
C20 C19 H19B 109.3
C18 C19 H19B 109.3
H19A C19 H19B 108.0
O1 C20 C21 123.2(2)
O1 C20 C19 123.1(2)
C21 C20 C19 113.70(19)
C20 C21 C22 112.91(17)
C20 C21 H21A 109.0
C22 C21 H21A 109.0
C20 C21 H21B 109.0
C22 C21 H21B 109.0
H21A C21 H21B 107.8
C25 C22 C26 108.66(18)
C25 C22 N4 105.43(16)
C26 C22 N4 112.04(16)
C25 C22 C21 111.80(17)
C26 C22 C21 110.55(18)
N4 C22 C21 108.30(15)
C18 C23 H23A 109.5
C18 C23 H23B 109.5
H23A C23 H23B 109.5
C18 C23 H23C 109.5
H23A C23 H23C 109.5
H23B C23 H23C 109.5
C18 C24 H24A 109.5
C18 C24 H24B 109.5
H24A C24 H24B 109.5
C18 C24 H24C 109.5
H24A C24 H24C 109.5
H24B C24 H24C 109.5
C22 C25 H25A 109.5
C22 C25 H25B 109.5
H25A C25 H25B 109.5
C22 C25 H25C 109.5
H25A C25 H25C 109.5
H25B C25 H25C 109.5
C22 C26 H26A 109.5
C22 C26 H26B 109.5
H26A C26 H26B 109.5
C22 C26 H26C 109.5
H26A C26 H26C 109.5
H26B C26 H26C 109.5
F5 P1 F1 90.85(10)
F5 P1 F6 90.02(11)
F1 P1 F6 179.08(12)
F5 P1 F4 179.92(11)
F1 P1 F4 89.07(10)
F6 P1 F4 90.06(11)
F5 P1 F2 90.47(9)
F1 P1 F2 90.17(8)
F6 P1 F2 90.11(9)
F4 P1 F2 89.51(9)
F5 P1 F3 89.90(9)
F1 P1 F3 90.11(8)
F6 P1 F3 89.61(9)
F4 P1 F3 90.12(9)
F2 P1 F3 179.53(10)

loop_
_geom_bond_atom_site_label_1
_geom_bond_atom_site_label_2
_geom_bond_distance
N1 C1 1.330(3)
N1 C5 1.368(3)
N2 C12 1.339(3)
N2 C9 1.359(3)
N3 C17 1.339(3)
N3 C13 1.352(3)
C1 C2 1.403(3)
C1 H1 0.9500
C2 C3 1.364(4)
C2 H2 0.9500
C3 C4 1.407(4)
C3 H3 0.9500
C4 C5 1.424(3)
C4 C6 1.438(4)
C5 C9 1.454(3)
C6 C7 1.350(4)
C6 H6 0.9500
C7 C8 1.432(3)
C7 H7 0.9500
C8 C10 1.403(3)
C8 C9 1.422(3)
C10 C11 1.373(3)
C10 H10 0.9500
C11 C12 1.418(3)
C11 H11 0.9500
C12 C13 1.494(3)
C13 C14 1.398(3)
C14 C15 1.395(3)
C14 H14 0.9500
C15 C16 1.367(4)
C15 H15 0.9500
C16 C17 1.389(3)
C16 H16 0.9500
C17 H17 0.9500
O1 C20 1.210(3)
N4 C22 1.530(2)
N4 C18 1.532(3)
N4 H4A 0.92(2)
N4 H4B 0.95(3)
C18 C24 1.526(3)
C18 C23 1.529(3)
C18 C19 1.546(3)
C19 C20 1.512(3)
C19 H19A 0.9900
C19 H19B 0.9900
C20 C21 1.512(3)
C21 C22 1.548(3)
C21 H21A 0.9900
C21 H21B 0.9900
C22 C25 1.525(3)
C22 C26 1.527(3)
C23 H23A 0.9800
C23 H23B 0.9800
C23 H23C 0.9800
C24 H24A 0.9800
C24 H24B 0.9800
C24 H24C 0.9800
C25 H25A 0.9800
C25 H25B 0.9800
C25 H25C 0.9800
C26 H26A 0.9800
C26 H26B 0.9800
C26 H26C 0.9800
P1 F5 1.5906(18)
P1 F1 1.5912(14)
P1 F6 1.5929(15)
P1 F4 1.5989(18)
P1 F2 1.6049(14)
P1 F3 1.6081(14)

loop_
_geom_hbond_atom_site_label_D
_geom_hbond_atom_site_label_H
_geom_hbond_atom_site_label_A
_geom_hbond_site_symmetry_A
_geom_hbond_distance_DH
_geom_hbond_distance_HA
_geom_hbond_distance_DA
_geom_hbond_angle_DHA
N4 H4A N1 1_555 0.92(2) 1.98(2) 2.887(2) 169(2)
N4 H4B N3 1_555 0.95(3) 2.03(3) 2.965(3) 170(2)

loop_
_geom_torsion_atom_site_label_1
_geom_torsion_atom_site_label_2
_geom_torsion_atom_site_label_3
_geom_torsion_atom_site_label_4
_geom_torsion
C5 N1 C1 C2 0.4(3)
N1 C1 C2 C3 0.6(3)
C1 C2 C3 C4 -1.2(3)
C2 C3 C4 C5 0.9(3)
C2 C3 C4 C6 -175.9(2)
C1 N1 C5 C4 -0.8(3)
C1 N1 C5 C9 178.47(18)
C3 C4 C5 N1 0.1(3)
C6 C4 C5 N1 177.04(19)
C3 C4 C5 C9 -179.11(18)
C6 C4 C5 C9 -2.2(3)
C3 C4 C6 C7 177.8(2)
C5 C4 C6 C7 1.1(3)
C4 C6 C7 C8 0.2(4)
C6 C7 C8 C10 -179.3(2)
C6 C7 C8 C9 -0.2(3)
C12 N2 C9 C8 0.4(3)
C12 N2 C9 C5 -179.63(16)
C10 C8 C9 N2 -1.9(3)
C7 C8 C9 N2 179.02(18)
C10 C8 C9 C5 178.14(17)
C7 C8 C9 C5 -0.9(3)
N1 C5 C9 N2 2.9(3)
C4 C5 C9 N2 -177.83(17)
N1 C5 C9 C8 -177.13(17)
C4 C5 C9 C8 2.1(3)
C9 C8 C10 C11 1.4(3)
C7 C8 C10 C11 -179.5(2)
C8 C10 C11 C12 0.4(3)
C9 N2 C12 C11 1.6(3)
C9 N2 C12 C13 -176.51(16)
C10 C11 C12 N2 -2.0(3)
C10 C11 C12 C13 176.04(19)
C17 N3 C13 C14 0.5(3)
C17 N3 C13 C12 178.55(19)
N2 C12 C13 N3 -11.5(3)
C11 C12 C13 N3 170.34(19)
N2 C12 C13 C14 166.55(19)
C11 C12 C13 C14 -11.6(3)
N3 C13 C14 C15 1.0(3)
C12 C13 C14 C15 -177.0(2)
C13 C14 C15 C16 -1.1(4)
C14 C15 C16 C17 -0.1(4)
C13 N3 C17 C16 -1.8(4)
C15 C16 C17 N3 1.6(4)
C22 N4 C18 C24 73.0(2)
C22 N4 C18 C23 -168.50(17)
C22 N4 C18 C19 -49.5(2)
C24 C18 C19 C20 -72.8(2)
C23 C18 C19 C20 166.0(2)
N4 C18 C19 C20 50.5(2)
C18 C19 C20 O1 122.3(2)
C18 C19 C20 C21 -57.1(2)
O1 C20 C21 C22 -123.2(2)
C19 C20 C21 C22 56.3(2)
C18 N4 C22 C25 167.70(17)
C18 N4 C22 C26 -74.3(2)
C18 N4 C22 C21 47.9(2)
C20 C21 C22 C25 -163.85(18)
C20 C21 C22 C26 75.0(2)
C20 C21 C22 N4 -48.1(2)
